data_2010042
loop_
_publ_author_name
'Anulewicz, R.'
'Pniewska, B.'
'Milart, P.'

_publ_section_title
;
 2,4,6-Triphenylcyanobenzene and 2,4,6-triphenylnitrobenzene
;
_journal_issue 9
_journal_name_full 'Acta Crystallographica Section C'
_journal_page_first 1516
_journal_page_last 1519
_journal_paper_doi 10.1107/S0108270193012661
_journal_volume 50
_journal_year 1994
_chemical_formula_moiety 'C25 H17 N1'
_chemical_formula_sum 'C25 H17 N'
_chemical_formula_weight 331.4
_symmetry_cell_setting monoclinic
_symmetry_space_group_name_Hall '-P 2ybc'
_symmetry_space_group_name_H-M 'P 1 21/c 1'
_atom_type_scat_source IntTabIV
_cell_angle_alpha 90.
_cell_angle_beta 99.15(3)
_cell_angle_gamma 90.
_cell_formula_units_Z 4
_cell_length_a 4.096(2)
_cell_length_b 11.558(5)
_cell_length_c 37.250(15)
_cell_measurement_reflns_used 25
_cell_measurement_temperature 298
_cell_measurement_theta_max 27
_cell_measurement_theta_min 13
_cell_volume 1741.0(13)
_diffrn_measurement_device 'KM-4 Kuma Diffraction'
_diffrn_measurement_method \w/2\q
_diffrn_radiation_type CuK\a
_diffrn_radiation_wavelength 1.54178
_diffrn_reflns_av_R_equivalents 0.0285
_diffrn_reflns_limit_h_max 4
_diffrn_reflns_limit_h_min -4
_diffrn_reflns_limit_k_max 12
_diffrn_reflns_limit_k_min 0
_diffrn_reflns_limit_l_max 37
_diffrn_reflns_limit_l_min 0
_diffrn_reflns_number 2674
_diffrn_reflns_theta_max 60
_diffrn_standards_decay_% 4.8
_diffrn_standards_interval_count 100
_diffrn_standards_number 3
_exptl_absorpt_coefficient_mu 0.524
_exptl_absorpt_correction_type none
_exptl_crystal_colour 'pale yellow'
_exptl_crystal_density_diffrn 1.264
_exptl_crystal_description plate
_exptl_crystal_size_max 0.30
_exptl_crystal_size_mid 0.25
_exptl_crystal_size_min 0.1
_refine_diff_density_max 0.28
_refine_diff_density_min -0.35
_refine_ls_goodness_of_fit_obs 3.488
_refine_ls_hydrogen_treatment 'H atoms refined isotropically'
_refine_ls_number_parameters 252
_refine_ls_number_reflns 2099
_refine_ls_R_factor_obs 0.0579
_refine_ls_shift/esd_max 0.22
_refine_ls_structure_factor_coef F
_refine_ls_weighting_details 'w = 1/[\s^2^(F) + 0.0001F^2^]'
_refine_ls_weighting_scheme calc
_refine_ls_wR_factor_obs 0.0577
_reflns_number_observed 2099
_reflns_number_total 2491
_reflns_observed_criterion F~o~>=3\s(F~o~)
_cod_data_source_file ka1051.cif
_cod_data_source_block ka1051_structure_1_of_2
_cod_depositor_comments
;
The following automatic conversions were performed:

'_refine_ls_weighting_scheme' value 'w = 1/[\s^2^(F) + 0.0001F^2^]'
was changed to 'calc'. New tag '_refine_ls_weighting_details' was
created. The value of the new tag was set to 'w = 1/[\s^2^(F) +
0.0001F^2^]'.

Automatic conversion script
Id: cif_fix_values 3143 2015-03-26 13:38:13Z robertas 
;
_cod_original_cell_volume 1741.1
_cod_original_sg_symbol_H-M 'P 21/c'
_cod_original_formula_sum 'C25 H17 N1'
_cod_database_code 2010042

loop_
_atom_site_label
_atom_site_fract_x
_atom_site_fract_y
_atom_site_fract_z
_atom_site_U_iso_or_equiv
C1 .1834(7) .2142(2) .38870(10) 0.0340(10)
C2 .1561(7) .2915(2) .41730(10) 0.0350(10)
C3 .0184(7) .3995(2) .40880(10) 0.0370(10)
C4 -.0941(7) .4344(2) .37300(10) 0.0350(10)
C5 -.0700(7) .3541(2) .34540(10) 0.0360(10)
C6 .0627(7) .2447(2) .35240(10) 0.0340(10)
C7 .3610(8) .1071(2) .39630(10) 0.0410(10)
N1 .5106(7) .0243(2) .40250(10) 0.0590(10)
C21 .2789(7) .2624(2) .45610(10) 0.0350(10)
C22 .1992(8) .1579(2) .47120(10) 0.0440(10)
C23 .3114(8) .1346(3) .50770(10) 0.0520(10)
C24 .5034(9) .2136(3) .52910(10) 0.0570(10)
C25 .5840(9) .3174(3) .51440(10) 0.0580(10)
C26 .4700(8) .3418(2) .47800(10) 0.0460(10)
C41 -.2249(7) .5523(2) .36480(10) 0.0350(10)
C42 -.4566(7) .5753(2) .33390(10) 0.0400(10)
C43 -.5703(7) .6870(2) .32620(10) 0.0460(10)
C44 -.4585(8) .7773(2) .34920(10) 0.0460(10)
C45 -.2296(8) .7560(2) .37980(10) 0.0470(10)
C46 -.1146(7) .6446(2) .38730(10) 0.0430(10)
C61 .0795(7) .1648(2) .32130(10) 0.0370(10)
C62 .2013(7) .2059(2) .29060(10) 0.0460(10)
C63 .2077(8) .1334(3) .26100(10) 0.0590(10)
C64 .0993(9) .0205(3) .26200(10) 0.0620(10)
C65 -.0226(8) -.0203(2) .29200(10) 0.0540(10)
C66 -.0270(7) .0516(2) .32190(10) 0.0440(10)
H3 -.0029(7) .4591(2) .43060(10) 0.054(8)
H5 -.1585(7) .3785(2) .31760(10) 0.050(8)
H22 .0504(8) .0949(2) .45450(10) 0.071(10)
H23 .2469(8) .0538(3) .51940(10) 0.077(10)
H24 .5912(9) .1945(3) .55740(10) 0.078(10)
H25 .7354(9) .3796(3) .53110(10) 0.081(11)
H26 .5310(8) .4236(2) .46680(10) 0.059(9)
H42 -.5478(7) .5054(2) .31580(10) 0.051(8)
H43 -.7474(7) .7036(2) .30200(10) 0.066(9)
H44 -.5501(8) .8640(2) .34330(10) 0.071(10)
H45 -.1402(8) .8261(2) .39790(10) 0.052(8)
H46 .0657(7) .6291(2) .41130(10) 0.052(8)
H62 .2898(7) .2937(2) .28990(10) 0.046(8)
H63 .2979(8) .1654(3) .23720(10) 0.0109(14)
H64 .1099(9) -.0361(3) .23910(10) 0.0112(14)
H65 -.1143(8) -.1079(2) .29230(10) 0.080(11)
H66 -.1144(7) .0185(2) .34580(10) 0.081(11)

loop_
_geom_angle_atom_site_label_1
_geom_angle_atom_site_label_2
_geom_angle_atom_site_label_3
_geom_angle
_geom_angle_publ_flag
C2 C1 C7 119.7(3) yes
C6 C1 C7 119.5(3) yes
C1 C7 N1 177.8(3) yes
C2 C1 C6 120.6(3) yes
C1 C2 C3 118.5(3) yes
C1 C2 C21 122.3(3) yes
C3 C2 C21 119.1(3) yes
C2 C3 C4 122.5(3) yes
C3 C4 C5 117.2(3) yes
C3 C4 C41 121.1(3) yes
C5 C4 C41 121.7(3) yes
C4 C5 C6 122.6(3) yes
C1 C6 C5 118.5(3) yes
C1 C6 C61 122.6(3) yes
C5 C6 C61 119.0(3) yes

loop_
_geom_bond_atom_site_label_1
_geom_bond_atom_site_label_2
_geom_bond_distance
_geom_bond_publ_flag
C1 C7 1.441(4) yes
C7 N1 1.140(4) yes
C1 C2 1.408(5) yes
C1 C6 1.409(5) yes
C2 C3 1.386(3) yes
C2 C21 1.491(5) yes
C3 C4 1.399(5) yes
C4 C5 1.400(5) yes
C4 C41 1.478(3) yes
C5 C6 1.385(3) yes
C6 C61 1.492(5) yes

loop_
_geom_torsion_atom_site_label_1
_geom_torsion_atom_site_label_2
_geom_torsion_atom_site_label_3
_geom_torsion_atom_site_label_4
_geom_torsion
_geom_torsion_publ_flag
C1 C2 C21 C22 -49.1(4) yes
C1 C2 C21 C26 132.5(3) yes
C3 C2 C21 C22 132.8(3) yes
C3 C2 C21 C26 -45.6(3) yes
C3 C4 C41 C42 -152.7(3) yes
C3 C4 C41 C46 28.9(4) yes
C5 C4 C41 C42 28.9(3) yes
C5 C4 C41 C46 -149.6(3) yes
C1 C6 C61 C62 -131.6(3) yes
C1 C6 C61 C66 49.3(4) yes
C5 C6 C61 C62 46.9(3) yes
C5 C6 C61 C66 -132.1(3) yes
